data_7049342
loop_
_publ_author_name
'Liao, Qian'
'Liu, Tianbiao'
'Johnson, Samantha I.'
'Klug, Christina M.'
'Wiedner, Eric S.'
'Morris Bullock, R.'
'DuBois, Daniel L.'

_publ_section_title
;
 Evaluation of attractive interactions in the second coordination sphere
 of iron complexes containing pendant amines.
;
_journal_issue 15
_journal_name_full 'Dalton transactions (Cambridge, England : 2003)'
_journal_page_first 4867
_journal_page_last 4878
_journal_paper_doi 10.1039/c9dt00708c
_journal_volume 48
_journal_year 2019
_chemical_formula_sum 'C93 H76 B F24 Fe N4 O P4'
_chemical_formula_weight 1912.11
_space_group_crystal_system monoclinic
_space_group_IT_number 14
_space_group_name_Hall '-P 2yn'
_space_group_name_H-M_alt 'P 1 21/n 1'
_symmetry_space_group_name_Hall '-P 2yn'
_symmetry_space_group_name_H-M 'P 1 21/n 1'
_atom_sites_solution_hydrogens mixed
_audit_creation_method SHELXL-2013
_audit_update_record
;
2018-08-07 deposited with the CCDC.    2019-03-12 downloaded from the CCDC.
;
_cell_angle_alpha 90
_cell_angle_beta 91.998(3)
_cell_angle_gamma 90
_cell_formula_units_Z 4
_cell_length_a 17.6270(13)
_cell_length_b 13.4966(9)
_cell_length_c 37.960(3)
_cell_measurement_reflns_used 9538
_cell_measurement_temperature 110(2)
_cell_measurement_theta_max 31.54
_cell_measurement_theta_min 2.21
_cell_volume 9025.4(11)
_computing_cell_refinement 'Bruker SAINT'
_computing_data_collection 'Bruker APEX2'
_computing_data_reduction 'Bruker SAINT'
_computing_molecular_graphics 'Bruker SHELXTL'
_computing_publication_material 'Bruker SHELXTL'
_computing_structure_refinement 'SHELXL-2013 (Sheldrick, 2013)'
_computing_structure_solution 'SHELXS-97 (Sheldrick, 2008)'
_diffrn_ambient_temperature 110(2)
_diffrn_measured_fraction_theta_full 1.000
_diffrn_measured_fraction_theta_max 1.000
_diffrn_measurement_device_type 'Bruker APEX-II CCD'
_diffrn_measurement_method '\f and \w scans'
_diffrn_radiation_type MoK\a
_diffrn_radiation_wavelength 0.71073
_diffrn_reflns_av_R_equivalents 0.0944
_diffrn_reflns_av_unetI/netI 0.0917
_diffrn_reflns_Laue_measured_fraction_full 1.000
_diffrn_reflns_Laue_measured_fraction_max 1.000
_diffrn_reflns_limit_h_max 22
_diffrn_reflns_limit_h_min -9
_diffrn_reflns_limit_k_max 17
_diffrn_reflns_limit_k_min -17
_diffrn_reflns_limit_l_max 48
_diffrn_reflns_limit_l_min -48
_diffrn_reflns_number 101148
_diffrn_reflns_point_group_measured_fraction_full 1.000
_diffrn_reflns_point_group_measured_fraction_max 1.000
_diffrn_reflns_theta_full 25.242
_diffrn_reflns_theta_max 26.731
_diffrn_reflns_theta_min 1.601
_diffrn_source 'fine-focus sealed tube'
_exptl_absorpt_coefficient_mu 0.337
_exptl_absorpt_correction_T_max 1.000
_exptl_absorpt_correction_T_min 0.6593
_exptl_absorpt_correction_type multi-scan
_exptl_absorpt_process_details SADABS,Bruker(2008)
_exptl_crystal_colour colorless
_exptl_crystal_density_diffrn 1.407
_exptl_crystal_density_method 'not measured'
_exptl_crystal_description plate
_exptl_crystal_F_000 3908
_exptl_crystal_size_max 0.180
_exptl_crystal_size_mid 0.126
_exptl_crystal_size_min 0.080
_exptl_transmission_factor_max 31.543
_exptl_transmission_factor_min 2.2065
_refine_diff_density_max 0.615
_refine_diff_density_min -0.708
_refine_diff_density_rms 0.065
_refine_ls_extinction_method none
_refine_ls_goodness_of_fit_ref 1.013
_refine_ls_hydrogen_treatment mixed
_refine_ls_matrix_type full
_refine_ls_number_parameters 1241
_refine_ls_number_reflns 19136
_refine_ls_number_restraints 14
_refine_ls_restrained_S_all 1.014
_refine_ls_R_factor_all 0.0921
_refine_ls_R_factor_gt 0.0550
_refine_ls_shift/su_max 0.001
_refine_ls_shift/su_mean 0.000
_refine_ls_structure_factor_coef Fsqd
_refine_ls_weighting_details
; 
 w=1/[\s^2^(Fo^2^)+9.0703P] 
 where P=(Fo^2^+2Fc^2^)/3 
;
_refine_ls_weighting_scheme calc
_refine_ls_wR_factor_gt 0.1148
_refine_ls_wR_factor_ref 0.1327
_reflns_Friedel_coverage 0.000
_reflns_number_gt 12878
_reflns_number_total 19136
_reflns_threshold_expression 'I > 2\s(I)'
_cod_data_source_file c9dt00708c3.cif
_cod_data_source_block qian4
_cod_depositor_comments 'Adding full bibliography for 7049340--7049342.cif.'
_cod_original_cell_volume 9025.3(11)
_cod_database_code 7049342
_shelx_space_group_comment
; 
The symmetry employed for this shelxl refinement is uniquely defined 
by the following loop, which should always be used as a source of 
symmetry information in preference to the above space-group names. 
They are only intended as comments. 
;
_shelx_estimated_absorpt_t_min 0.942
_shelx_estimated_absorpt_t_max 0.974
_shelxl_version_number 2013-2

loop_
_space_group_symop_operation_xyz
'x, y, z'
'-x+1/2, y+1/2, -z+1/2'
'-x, -y, -z'
'x-1/2, -y-1/2, z-1/2'

loop_
_atom_site_label
_atom_site_type_symbol
_atom_site_fract_x
_atom_site_fract_y
_atom_site_fract_z
_atom_site_U_iso_or_equiv
_atom_site_adp_type
_atom_site_occupancy
_atom_site_site_symmetry_order
_atom_site_calc_flag
_atom_site_refinement_flags_posn
_atom_site_refinement_flags_adp
_atom_site_refinement_flags_occupancy
_atom_site_disorder_assembly
_atom_site_disorder_group
Fe1 Fe 0.61473(2) 0.33741(3) 0.15465(2) 0.02386(10) Uani 1 1 d . . . . .
P1 P 0.54435(4) 0.42448(5) 0.19049(2) 0.02557(16) Uani 1 1 d . . . . .
F1 F 1.42100(10) 0.01437(13) 0.07362(5) 0.0417(5) Uani 1 1 d . . . . .
O1 O 0.67559(12) 0.23200(15) 0.21710(6) 0.0372(5) Uani 1 1 d . . . . .
N1 N 0.55774(13) 0.61106(16) 0.16479(6) 0.0265(5) Uani 1 1 d . . . . .
C1 C 0.49940(16) 0.5368(2) 0.17162(8) 0.0282(6) Uani 1 1 d . . . . .
H1A H 0.4714 0.5199 0.1494 0.034 Uiso 1 1 calc R U . . .
H1B H 0.4627 0.5639 0.1883 0.034 Uiso 1 1 calc R U . . .
B1 B 1.13543(19) -0.0518(2) 0.11044(9) 0.0261(7) Uani 1 1 d . . . . .
P2 P 0.67375(4) 0.47955(5) 0.15064(2) 0.02452(16) Uani 1 1 d . . . . .
F2 F 1.37380(10) -0.03686(13) 0.02359(5) 0.0402(4) Uani 1 1 d . . . . .
N2 N 0.68506(14) 0.47111(19) 0.22279(6) 0.0319(6) Uani 1 1 d . . . . .
C2 C 0.60944(17) 0.5836(2) 0.13705(8) 0.0287(6) Uani 1 1 d . . . . .
H2A H 0.6404 0.6419 0.1310 0.034 Uiso 1 1 calc R U . . .
H2B H 0.5793 0.5639 0.1157 0.034 Uiso 1 1 calc R U . . .
P3 P 0.52914(4) 0.23576(5) 0.13228(2) 0.02435(16) Uani 1 1 d . . . . .
F3 F 1.41299(10) 0.11408(13) 0.02914(5) 0.0410(4) Uani 1 1 d . . . . .
N3 N 0.58942(13) 0.28589(17) 0.06747(6) 0.0262(5) Uani 1 1 d . . . . .
C3 C 0.71350(17) 0.5269(2) 0.19298(7) 0.0294(6) Uani 1 1 d . . . . .
H3A H 0.7696 0.5222 0.1931 0.035 Uiso 1 1 calc R U . . .
H3B H 0.6998 0.5977 0.1955 0.035 Uiso 1 1 calc R U . . .
P4 P 0.68951(4) 0.24552(5) 0.12218(2) 0.02581(16) Uani 1 1 d . . . . .
N4 N 0.60937(13) 0.06415(16) 0.12638(6) 0.0268(5) Uani 1 1 d . . . . .
F4A F 1.1376(9) 0.3370(11) 0.0762(2) 0.087(4) Uani 0.53(2) 1 d D . P A 1
F4B F 1.1157(8) 0.3186(9) 0.0732(4) 0.084(5) Uani 0.47(2) 1 d D . P A 2
C4 C 0.60328(17) 0.4798(2) 0.22747(8) 0.0317(7) Uani 1 1 d . . . . .
H4A H 0.5901 0.5508 0.2297 0.038 Uiso 1 1 calc R U . . .
H4B H 0.5904 0.4467 0.2498 0.038 Uiso 1 1 calc R U . . .
F5A F 1.1248(10) 0.2855(9) 0.0189(3) 0.079(4) Uani 0.53(2) 1 d D . P A 1
F5B F 1.0950(7) 0.2757(9) 0.0322(5) 0.079(4) Uani 0.47(2) 1 d D . P A 2
C5 C 0.53128(17) 0.2249(2) 0.08328(7) 0.0271(6) Uani 1 1 d . . . . .
H5A H 0.5401 0.1547 0.0770 0.032 Uiso 1 1 calc R U . . .
H5B H 0.4810 0.2442 0.0730 0.032 Uiso 1 1 calc R U . . .
F6A F 1.2140(5) 0.3569(6) 0.0481(3) 0.065(3) Uani 0.53(2) 1 d D . P A 1
F6B F 1.2006(10) 0.3440(10) 0.0287(7) 0.109(7) Uani 0.47(2) 1 d D . P A 2
C6 C 0.66589(16) 0.2468(2) 0.07419(7) 0.0278(6) Uani 1 1 d . . . . .
H6A H 0.7031 0.2884 0.0620 0.033 Uiso 1 1 calc R U . . .
H6B H 0.6690 0.1786 0.0647 0.033 Uiso 1 1 calc R U . . .
F7 F 1.13564(15) 0.14211(16) 0.26147(5) 0.0654(7) Uani 1 1 d . . . . .
C7 C 0.68317(16) 0.1120(2) 0.13403(8) 0.0284(6) Uani 1 1 d . . . . .
H7A H 0.7225 0.0756 0.1213 0.034 Uiso 1 1 calc R U . . .
H7B H 0.6955 0.1052 0.1596 0.034 Uiso 1 1 calc R U . . .
C8 C 0.54459(16) 0.10470(19) 0.14501(8) 0.0270(6) Uani 1 1 d . . . . .
H8A H 0.5547 0.1001 0.1708 0.032 Uiso 1 1 calc R U . . .
H8B H 0.4984 0.0656 0.1390 0.032 Uiso 1 1 calc R U . . .
F8 F 1.11628(16) 0.23310(16) 0.21597(6) 0.0752(8) Uani 1 1 d . . . . .
F9 F 1.03894(14) 0.1178(2) 0.22793(7) 0.0856(9) Uani 1 1 d . . . . .
C9 C 0.46817(17) 0.3656(2) 0.21446(8) 0.0298(7) Uani 1 1 d . . . . .
F10 F 1.39676(12) -0.04738(18) 0.18853(7) 0.0742(8) Uani 1 1 d . . . . .
C10 C 0.39215(17) 0.3934(2) 0.21004(8) 0.0329(7) Uani 1 1 d . . . . .
H10A H 0.3784 0.4451 0.1941 0.039 Uiso 1 1 calc R U . . .
F11 F 1.34166(13) -0.17048(16) 0.20986(7) 0.0741(7) Uani 1 1 d . . . . .
C11 C 0.33608(19) 0.3459(2) 0.22896(9) 0.0379(8) Uani 1 1 d . . . . .
H11A H 0.2844 0.3648 0.2256 0.045 Uiso 1 1 calc R U . . .
F12 F 1.36145(15) -0.0447(2) 0.24192(7) 0.0886(9) Uani 1 1 d . . . . .
C12 C 0.3553(2) 0.2715(2) 0.25254(9) 0.0443(9) Uani 1 1 d . . . . .
H12A H 0.3172 0.2401 0.2657 0.053 Uiso 1 1 calc R U . . .
F13 F 0.82188(11) 0.05587(15) 0.03714(5) 0.0483(5) Uani 1 1 d . . . . .
C13 C 0.4302(2) 0.2429(3) 0.25701(9) 0.0478(9) Uani 1 1 d . . . . .
H13A H 0.4434 0.1914 0.2731 0.057 Uiso 1 1 calc R U . . .
F14 F 0.88128(12) -0.06353(15) 0.01313(5) 0.0532(5) Uani 1 1 d . . . . .
C14 C 0.4867(2) 0.2891(2) 0.23800(9) 0.0398(8) Uani 1 1 d . . . . .
H14A H 0.5380 0.2684 0.2411 0.048 Uiso 1 1 calc R U . . .
F15 F 0.93216(12) 0.08018(16) 0.01668(5) 0.0585(6) Uani 1 1 d . . . . .
C15 C 0.74831(17) 0.4980(2) 0.11905(8) 0.0268(6) Uani 1 1 d . . . . .
C16 C 0.72703(17) 0.4943(2) 0.08316(8) 0.0305(7) Uani 1 1 d . . . . .
H16A H 0.6755 0.4828 0.0762 0.037 Uiso 1 1 calc R U . . .
F16A F 0.8068(9) -0.0228(9) 0.1594(4) 0.042(3) Uani 0.380(11) 1 d . . P B 1
F17A F 0.8709(6) -0.1521(9) 0.1735(3) 0.072(5) Uani 0.380(11) 1 d D . P B 1
F18A F 0.9103(3) -0.0079(10) 0.18955(13) 0.067(4) Uani 0.380(11) 1 d D . P B 1
C83A C 0.8757(6) -0.0575(9) 0.1626(2) 0.035(3) Uani 0.380(11) 1 d D . P B 1
F16B F 0.8056(5) -0.0641(6) 0.1623(3) 0.0461(18) Uani 0.620(11) 1 d . . P B 2
F17B F 0.8564(2) -0.2102(5) 0.15662(13) 0.0519(14) Uani 0.620(11) 1 d D . P B 2
F18B F 0.9112(2) -0.1012(7) 0.19034(9) 0.066(2) Uani 0.620(11) 1 d D . P B 2
C83B C 0.8733(4) -0.1134(7) 0.15922(18) 0.0382(19) Uani 0.620(11) 1 d D . P B 2
C17 C 0.78092(18) 0.5074(2) 0.05758(8) 0.0358(7) Uani 1 1 d . . . . .
H17A H 0.7660 0.5042 0.0333 0.043 Uiso 1 1 calc R U . . .
C18 C 0.8561(2) 0.5250(2) 0.06735(9) 0.0416(8) Uani 1 1 d . . . . .
H18A H 0.8926 0.5350 0.0499 0.050 Uiso 1 1 calc R U . . .
F19 F 1.14002(19) -0.51069(15) 0.13912(6) 0.0873(9) Uani 1 1 d . . . . .
C19 C 0.87772(19) 0.5281(3) 0.10265(9) 0.0448(9) Uani 1 1 d . . . . .
H19A H 0.9294 0.5391 0.1094 0.054 Uiso 1 1 calc R U . . .
C20 C 0.82424(18) 0.5151(2) 0.12838(9) 0.0371(7) Uani 1 1 d . . . . .
H20A H 0.8398 0.5179 0.1526 0.044 Uiso 1 1 calc R U . . .
F20A F 1.0852(7) -0.4053(9) 0.1724(3) 0.103(8) Uani 0.481(4) 1 d D . P C 1
F20B F 1.0657(6) -0.4135(10) 0.1611(3) 0.073(3) Uani 0.481(4) 1 d D . P C 1
F21A F 1.2051(6) -0.4193(11) 0.1663(3) 0.150(7) Uani 0.519(4) 1 d D . P C 2
F21B F 1.1803(6) -0.4000(7) 0.1775(2) 0.078(3) Uani 0.519(4) 1 d D . P C 2
C21 C 0.42770(16) 0.2567(2) 0.13690(7) 0.0261(6) Uani 1 1 d . . . . .
F22 F 1.14940(16) -0.43445(15) 0.01645(6) 0.0698(7) Uani 1 1 d . . . . .
C22 C 0.37935(17) 0.1912(2) 0.15394(8) 0.0319(7) Uani 1 1 d . . . . .
H22A H 0.3994 0.1336 0.1652 0.038 Uiso 1 1 calc R U . . .
F23 F 1.09942(16) -0.2978(2) 0.00045(6) 0.0863(9) Uani 1 1 d . . . . .
C23 C 0.30225(18) 0.2109(2) 0.15431(9) 0.0366(7) Uani 1 1 d . . . . .
H23A H 0.2697 0.1659 0.1657 0.044 Uiso 1 1 calc R U . . .
F24 F 1.21880(15) -0.3102(2) 0.00637(6) 0.0795(8) Uani 1 1 d . . . . .
C24 C 0.27190(18) 0.2945(2) 0.13848(8) 0.0371(7) Uani 1 1 d . . . . .
H24A H 0.2189 0.3070 0.1390 0.045 Uiso 1 1 calc R U . . .
C25 C 0.31930(17) 0.3605(2) 0.12167(8) 0.0336(7) Uani 1 1 d . . . . .
H25A H 0.2988 0.4184 0.1108 0.040 Uiso 1 1 calc R U . . .
C26 C 0.39672(17) 0.3414(2) 0.12090(8) 0.0291(6) Uani 1 1 d . . . . .
H26A H 0.4289 0.3865 0.1094 0.035 Uiso 1 1 calc R U . . .
C27 C 0.79342(16) 0.2573(2) 0.12533(8) 0.0288(6) Uani 1 1 d . . . . .
C28 C 0.83841(18) 0.2455(2) 0.09608(9) 0.0381(8) Uani 1 1 d . . . . .
H28A H 0.8152 0.2337 0.0735 0.046 Uiso 1 1 calc R U . . .
C29 C 0.91670(19) 0.2509(3) 0.09976(10) 0.0465(9) Uani 1 1 d . . . . .
H29A H 0.9468 0.2443 0.0796 0.056 Uiso 1 1 calc R U . . .
C30 C 0.95135(19) 0.2660(3) 0.13268(10) 0.0495(9) Uani 1 1 d . . . . .
H30A H 1.0051 0.2685 0.1352 0.059 Uiso 1 1 calc R U . . .
C31 C 0.9074(2) 0.2773(3) 0.16191(10) 0.0537(10) Uani 1 1 d . . . . .
H31A H 0.9311 0.2878 0.1845 0.064 Uiso 1 1 calc R U . . .
C32 C 0.82858(19) 0.2732(3) 0.15834(9) 0.0424(8) Uani 1 1 d . . . . .
H32A H 0.7986 0.2813 0.1785 0.051 Uiso 1 1 calc R U . . .
C33 C 0.52437(17) 0.7107(2) 0.15981(8) 0.0308(7) Uani 1 1 d . . . . .
H33A H 0.5364 0.7637 0.1755 0.037 Uiso 1 1 calc R U . . .
C34 C 0.46991(17) 0.7244(2) 0.12836(8) 0.0300(7) Uani 1 1 d . . . . .
C35 C 0.49582(18) 0.7562(2) 0.09588(8) 0.0312(7) Uani 1 1 d . . . . .
H35A H 0.5487 0.7662 0.0932 0.037 Uiso 1 1 calc R U . . .
C36 C 0.44583(19) 0.7735(2) 0.06745(9) 0.0354(7) Uani 1 1 d . . . . .
H36A H 0.4642 0.7972 0.0458 0.042 Uiso 1 1 calc R U . . .
C37 C 0.36846(19) 0.7560(2) 0.07088(9) 0.0390(8) Uani 1 1 d . . . . .
H37A H 0.3340 0.7668 0.0515 0.047 Uiso 1 1 calc R U . . .
C38 C 0.34205(19) 0.7226(2) 0.10269(9) 0.0421(8) Uani 1 1 d . . . . .
H38A H 0.2894 0.7099 0.1050 0.050 Uiso 1 1 calc R U . . .
C39 C 0.39227(18) 0.7078(2) 0.13137(9) 0.0379(8) Uani 1 1 d . . . . .
H39A H 0.3735 0.6861 0.1532 0.046 Uiso 1 1 calc R U . . .
C40 C 0.72855(19) 0.4975(3) 0.25572(8) 0.0418(8) Uani 1 1 d . . . . .
H40A H 0.7012 0.4729 0.2763 0.050 Uiso 1 1 calc R U . . .
H40B H 0.7325 0.5704 0.2577 0.050 Uiso 1 1 calc R U . . .
C41 C 0.80737(18) 0.4528(2) 0.25599(8) 0.0370(8) Uani 1 1 d . . . . .
C42 C 0.87097(18) 0.5112(2) 0.25092(9) 0.0382(8) Uani 1 1 d . . . . .
H42A H 0.8652 0.5804 0.2472 0.046 Uiso 1 1 calc R U . . .
C43 C 0.9432(2) 0.4688(3) 0.25117(9) 0.0438(8) Uani 1 1 d . . . . .
H43A H 0.9864 0.5093 0.2477 0.053 Uiso 1 1 calc R U . . .
C44 C 0.9522(2) 0.3684(3) 0.25645(10) 0.0492(9) Uani 1 1 d . . . . .
H44A H 1.0014 0.3395 0.2566 0.059 Uiso 1 1 calc R U . . .
C45 C 0.8891(2) 0.3100(3) 0.26146(11) 0.0598(12) Uani 1 1 d . . . . .
H45A H 0.8949 0.2407 0.2651 0.072 Uiso 1 1 calc R U . . .
C46 C 0.8174(2) 0.3520(3) 0.26124(10) 0.0537(10) Uani 1 1 d . . . . .
H46A H 0.7744 0.3111 0.2647 0.064 Uiso 1 1 calc R U . . .
C47 C 0.57164(17) 0.3041(2) 0.02997(8) 0.0308(7) Uani 1 1 d . . . . .
H47A H 0.5651 0.2401 0.0175 0.037 Uiso 1 1 calc R U . . .
H47B H 0.6142 0.3401 0.0194 0.037 Uiso 1 1 calc R U . . .
C48 C 0.49954(17) 0.3647(2) 0.02571(8) 0.0296(7) Uani 1 1 d . . . . .
C49 C 0.49308(18) 0.4528(2) 0.04453(8) 0.0318(7) Uani 1 1 d . . . . .
H49A H 0.5352 0.4759 0.0585 0.038 Uiso 1 1 calc R U . . .
C50 C 0.42622(18) 0.5075(2) 0.04324(8) 0.0349(7) Uani 1 1 d . . . . .
H50A H 0.4222 0.5666 0.0566 0.042 Uiso 1 1 calc R U . . .
C51 C 0.36534(19) 0.4748(2) 0.02215(9) 0.0388(8) Uani 1 1 d . . . . .
H51A H 0.3194 0.5116 0.0212 0.047 Uiso 1 1 calc R U . . .
C52 C 0.37117(18) 0.3890(2) 0.00245(9) 0.0379(8) Uani 1 1 d . . . . .
H52A H 0.3298 0.3675 -0.0123 0.045 Uiso 1 1 calc R U . . .
C53 C 0.43835(17) 0.3343(2) 0.00450(8) 0.0313(7) Uani 1 1 d . . . . .
H53A H 0.4422 0.2752 -0.0089 0.038 Uiso 1 1 calc R U . . .
C54 C 0.61504(17) -0.0437(2) 0.13264(8) 0.0299(7) Uani 1 1 d . . . . .
H54A H 0.5633 -0.0724 0.1320 0.036 Uiso 1 1 calc R U . . .
H54B H 0.6378 -0.0552 0.1565 0.036 Uiso 1 1 calc R U . . .
C55 C 0.66206(17) -0.0967(2) 0.10598(8) 0.0297(7) Uani 1 1 d . . . . .
C56 C 0.70585(18) -0.1779(2) 0.11646(10) 0.0386(8) Uani 1 1 d . . . . .
H56A H 0.7083 -0.1972 0.1405 0.046 Uiso 1 1 calc R U . . .
C57 C 0.7464(2) -0.2312(2) 0.09168(11) 0.0505(10) Uani 1 1 d . . . . .
H57A H 0.7756 -0.2872 0.0990 0.061 Uiso 1 1 calc R U . . .
C58 C 0.7442(2) -0.2033(3) 0.05678(11) 0.0524(10) Uani 1 1 d . . . . .
H58A H 0.7722 -0.2390 0.0400 0.063 Uiso 1 1 calc R U . . .
C59 C 0.7009(2) -0.1228(3) 0.04645(9) 0.0453(9) Uani 1 1 d . . . . .
H59A H 0.6994 -0.1029 0.0224 0.054 Uiso 1 1 calc R U . . .
C60 C 0.65932(18) -0.0702(2) 0.07060(9) 0.0374(8) Uani 1 1 d . . . . .
H60A H 0.6288 -0.0159 0.0629 0.045 Uiso 1 1 calc R U . . .
C61 C 0.65231(17) 0.2757(2) 0.19235(8) 0.0295(7) Uani 1 1 d . . . . .
C62 C 1.18178(16) 0.0236(2) 0.08539(7) 0.0266(6) Uani 1 1 d . . . . .
C63 C 1.25467(16) 0.0027(2) 0.07412(7) 0.0278(6) Uani 1 1 d . . . . .
H63A H 1.2754 -0.0612 0.0787 0.033 Uiso 1 1 calc R U . . .
C64 C 1.29821(16) 0.0719(2) 0.05638(8) 0.0278(6) Uani 1 1 d . . . . .
C65 C 1.37593(18) 0.0417(2) 0.04581(8) 0.0339(7) Uani 1 1 d . . . . .
C66 C 1.26966(17) 0.1659(2) 0.04843(8) 0.0303(7) Uani 1 1 d . . . . .
H66A H 1.2991 0.2131 0.0363 0.036 Uiso 1 1 calc R U . . .
C67 C 1.19664(17) 0.1883(2) 0.05878(8) 0.0303(7) Uani 1 1 d . . . . .
C68 C 1.16178(18) 0.2859(2) 0.04937(8) 0.0373(8) Uani 1 1 d D . . . .
C69 C 1.16599(17) -0.0235(2) 0.15066(8) 0.0276(6) Uani 1 1 d . . . . .
C70 C 1.12835(17) 0.0433(2) 0.17240(8) 0.0300(7) Uani 1 1 d . . . . .
H70A H 1.0816 0.0713 0.1641 0.036 Uiso 1 1 calc R U . . .
C71 C 1.15715(18) 0.0699(2) 0.20576(8) 0.0324(7) Uani 1 1 d . . . . .
C72 C 1.1129(2) 0.1405(3) 0.22744(9) 0.0448(9) Uani 1 1 d . . . . .
C73 C 1.22603(18) 0.0331(2) 0.21859(8) 0.0354(7) Uani 1 1 d . . . . .
H73A H 1.2457 0.0510 0.2413 0.043 Uiso 1 1 calc R U . . .
C74 C 1.26556(18) -0.0311(2) 0.19718(8) 0.0332(7) Uani 1 1 d . . . . .
C75 C 1.34071(19) -0.0717(3) 0.20951(9) 0.0418(8) Uani 1 1 d . . . . .
C76 C 1.23572(17) -0.0586(2) 0.16424(8) 0.0298(7) Uani 1 1 d . . . . .
H76A H 1.2639 -0.1030 0.1504 0.036 Uiso 1 1 calc R U . . .
C77 C 1.04313(16) -0.0403(2) 0.10523(8) 0.0263(6) Uani 1 1 d . . . . .
C78 C 1.00578(17) -0.0142(2) 0.07341(8) 0.0284(6) Uani 1 1 d . . . . .
H78A H 1.0353 0.0026 0.0538 0.034 Uiso 1 1 calc R U . . .
C79 C 0.92705(17) -0.0119(2) 0.06951(8) 0.0299(7) Uani 1 1 d . . . . .
C80 C 0.89092(18) 0.0145(2) 0.03446(8) 0.0361(7) Uani 1 1 d . . . . .
C81 C 0.88183(18) -0.0362(3) 0.09744(8) 0.0393(8) Uani 1 1 d . . . . .
H81A H 0.8280 -0.0338 0.0951 0.047 Uiso 1 1 calc R U . . .
C82 C 0.91802(19) -0.0642(3) 0.12886(8) 0.0445(9) Uani 1 1 d . . . . .
C84 C 0.99630(17) -0.0676(2) 0.13246(8) 0.0335(7) Uani 1 1 d . . . . .
H84A H 1.0189 -0.0892 0.1542 0.040 Uiso 1 1 calc R U . . .
C85 C 1.14797(16) -0.1699(2) 0.10162(8) 0.0283(6) Uani 1 1 d . . . . .
C86 C 1.14304(17) -0.2433(2) 0.12768(8) 0.0312(7) Uani 1 1 d . . . . .
H86A H 1.1403 -0.2233 0.1516 0.037 Uiso 1 1 calc R U . . .
C87 C 1.14204(18) -0.3447(2) 0.11981(8) 0.0357(7) Uani 1 1 d . . . . .
C88 C 1.1370(2) -0.4179(3) 0.14860(10) 0.0544(10) Uani 1 1 d D . . . .
C89 C 1.14538(19) -0.3765(2) 0.08507(9) 0.0376(8) Uani 1 1 d . . . . .
H89A H 1.1445 -0.4451 0.0795 0.045 Uiso 1 1 calc R U . . .
C90 C 1.15006(18) -0.3058(2) 0.05867(8) 0.0332(7) Uani 1 1 d . . . . .
C91 C 1.1536(2) -0.3370(2) 0.02093(9) 0.0422(8) Uani 1 1 d . . . . .
C92 C 1.15145(16) -0.2044(2) 0.06691(8) 0.0292(6) Uani 1 1 d . . . . .
H92A H 1.1549 -0.1577 0.0483 0.035 Uiso 1 1 calc R U . . .
C93 C 1.15434(16) 0.1194(2) 0.07719(8) 0.0282(6) Uani 1 1 d . . . . .
H93A H 1.1052 0.1376 0.0845 0.034 Uiso 1 1 calc R U . . .
H99 H 0.5847(17) 0.381(2) 0.1223(8) 0.042(9) Uiso 1 1 d . . . . .

loop_
_atom_site_aniso_label
_atom_site_aniso_U_11
_atom_site_aniso_U_22
_atom_site_aniso_U_33
_atom_site_aniso_U_23
_atom_site_aniso_U_13
_atom_site_aniso_U_12
Fe1 0.0293(2) 0.0198(2) 0.0225(2) 0.00168(16) 0.00106(16) 0.00019(16)
P1 0.0311(4) 0.0239(4) 0.0218(4) 0.0015(3) 0.0021(3) -0.0006(3)
F1 0.0337(10) 0.0456(11) 0.0457(11) 0.0117(9) -0.0026(8) 0.0030(8)
O1 0.0447(14) 0.0341(12) 0.0328(13) 0.0092(10) -0.0011(10) 0.0027(10)
N1 0.0303(13) 0.0200(12) 0.0293(13) 0.0007(10) 0.0035(10) -0.0004(9)
C1 0.0336(17) 0.0250(15) 0.0263(16) -0.0005(12) 0.0046(12) -0.0004(12)
B1 0.0287(18) 0.0235(17) 0.0260(18) 0.0004(14) 0.0002(13) 0.0031(12)
P2 0.0307(4) 0.0210(4) 0.0219(4) 0.0004(3) 0.0008(3) -0.0007(3)
F2 0.0418(11) 0.0334(10) 0.0462(12) -0.0036(9) 0.0114(9) 0.0030(8)
N2 0.0323(14) 0.0410(15) 0.0225(13) 0.0008(11) 0.0002(10) -0.0042(11)
C2 0.0354(17) 0.0260(16) 0.0251(16) 0.0020(12) 0.0059(12) 0.0000(12)
P3 0.0297(4) 0.0191(4) 0.0242(4) 0.0024(3) 0.0007(3) 0.0003(3)
F3 0.0363(10) 0.0364(10) 0.0509(12) 0.0099(9) 0.0100(8) -0.0021(8)
N3 0.0296(13) 0.0252(13) 0.0239(13) 0.0034(10) 0.0005(10) 0.0005(10)
C3 0.0320(16) 0.0304(16) 0.0258(16) -0.0007(13) 0.0031(12) -0.0024(12)
P4 0.0299(4) 0.0200(4) 0.0276(4) 0.0008(3) 0.0010(3) 0.0009(3)
N4 0.0300(13) 0.0189(12) 0.0317(14) 0.0017(10) 0.0016(10) 0.0009(9)
F4A 0.159(10) 0.059(6) 0.043(4) -0.019(4) -0.021(5) 0.065(6)
F4B 0.087(6) 0.040(5) 0.131(12) 0.034(6) 0.077(8) 0.031(4)
C4 0.0346(17) 0.0357(18) 0.0250(16) -0.0015(13) 0.0035(13) -0.0021(13)
F5A 0.139(9) 0.042(5) 0.052(4) -0.004(3) -0.041(5) 0.030(6)
F5B 0.083(6) 0.046(4) 0.102(10) 0.011(6) -0.056(6) 0.004(4)
C5 0.0329(16) 0.0232(15) 0.0250(15) 0.0014(12) 0.0002(12) -0.0014(11)
F6A 0.051(3) 0.025(3) 0.117(7) 0.026(4) -0.008(4) -0.006(2)
F6B 0.093(9) 0.069(7) 0.171(14) 0.088(8) 0.086(9) 0.051(6)
C6 0.0337(16) 0.0214(15) 0.0282(16) -0.0014(12) 0.0029(12) 0.0008(11)
F7 0.1029(19) 0.0585(14) 0.0352(12) -0.0152(10) 0.0074(12) 0.0015(13)
C7 0.0327(16) 0.0195(15) 0.0330(17) 0.0017(12) -0.0001(12) 0.0028(11)
C8 0.0317(16) 0.0198(15) 0.0297(16) 0.0042(12) 0.0030(12) 0.0004(11)
F8 0.134(2) 0.0372(13) 0.0567(15) -0.0011(11) 0.0294(15) 0.0193(13)
F9 0.0578(16) 0.105(2) 0.095(2) -0.0572(17) 0.0274(14) -0.0059(14)
C9 0.0353(17) 0.0276(16) 0.0268(16) -0.0022(12) 0.0041(12) -0.0013(12)
F10 0.0361(13) 0.0900(18) 0.0964(19) 0.0513(15) 0.0009(12) 0.0064(11)
C10 0.0383(18) 0.0277(17) 0.0331(17) -0.0029(13) 0.0065(13) -0.0020(13)
F11 0.0653(16) 0.0464(14) 0.108(2) 0.0246(13) -0.0321(14) 0.0043(11)
C11 0.0343(18) 0.0411(19) 0.0387(19) -0.0097(15) 0.0095(14) -0.0045(14)
F12 0.0679(18) 0.132(2) 0.0632(16) -0.0251(16) -0.0377(13) 0.0247(15)
C12 0.048(2) 0.041(2) 0.046(2) 0.0008(17) 0.0197(17) -0.0089(15)
F13 0.0395(12) 0.0584(13) 0.0463(12) 0.0050(10) -0.0093(9) 0.0096(9)
C13 0.056(2) 0.045(2) 0.044(2) 0.0172(17) 0.0161(17) -0.0023(16)
F14 0.0683(15) 0.0575(13) 0.0328(11) -0.0117(10) -0.0134(10) 0.0044(10)
C14 0.041(2) 0.0405(19) 0.0385(19) 0.0113(15) 0.0088(15) 0.0017(14)
F15 0.0510(13) 0.0732(15) 0.0503(13) 0.0312(11) -0.0100(10) -0.0135(11)
C15 0.0362(17) 0.0179(14) 0.0264(15) 0.0009(12) 0.0033(12) 0.0020(11)
C16 0.0335(17) 0.0269(16) 0.0314(17) -0.0020(13) 0.0026(13) 0.0039(12)
F16A 0.026(3) 0.074(8) 0.027(3) 0.013(6) 0.008(2) 0.001(6)
F17A 0.063(6) 0.074(8) 0.081(9) 0.055(7) 0.035(6) 0.037(5)
F18A 0.039(3) 0.142(11) 0.020(3) -0.007(4) 0.004(2) -0.017(4)
C83A 0.027(5) 0.053(8) 0.024(5) -0.002(5) 0.000(4) 0.017(5)
F16B 0.026(2) 0.080(5) 0.032(3) -0.004(4) 0.0033(18) -0.005(4)
F17B 0.042(2) 0.064(3) 0.051(3) 0.021(2) 0.0103(17) 0.006(2)
F18B 0.032(2) 0.142(7) 0.0235(19) 0.000(2) -0.0026(15) -0.006(3)
C83B 0.025(3) 0.057(6) 0.033(4) -0.010(4) -0.004(3) 0.009(4)
C17 0.043(2) 0.0367(18) 0.0274(17) 0.0004(14) 0.0046(14) 0.0062(14)
C18 0.046(2) 0.040(2) 0.039(2) -0.0012(16) 0.0178(16) -0.0006(15)
F19 0.180(3) 0.0246(12) 0.0597(16) 0.0042(11) 0.0399(17) 0.0081(14)
C19 0.0312(19) 0.060(2) 0.044(2) -0.0070(17) 0.0080(15) -0.0087(15)
C20 0.0352(18) 0.045(2) 0.0313(18) -0.0031(15) 0.0022(14) -0.0029(14)
F20A 0.223(19) 0.044(4) 0.046(7) 0.011(4) 0.075(9) 0.043(7)
F20B 0.084(4) 0.083(6) 0.054(7) 0.030(5) 0.041(4) 0.000(3)
F21A 0.173(11) 0.161(12) 0.110(9) 0.096(8) -0.058(9) -0.045(8)
F21B 0.152(9) 0.045(3) 0.036(3) 0.015(3) -0.015(4) -0.036(4)
C21 0.0271(15) 0.0242(15) 0.0270(16) -0.0003(12) 0.0027(12) 0.0024(11)
F22 0.127(2) 0.0380(12) 0.0454(13) -0.0160(10) 0.0169(13) -0.0022(13)
C22 0.0378(18) 0.0248(16) 0.0334(17) 0.0032(13) 0.0039(13) -0.0008(12)
F23 0.112(2) 0.099(2) 0.0449(14) -0.0273(13) -0.0291(14) 0.0544(17)
C23 0.0339(18) 0.0347(18) 0.042(2) 0.0015(15) 0.0084(14) -0.0065(13)
F24 0.0890(19) 0.106(2) 0.0456(14) -0.0275(13) 0.0290(13) -0.0340(15)
C24 0.0321(18) 0.0392(19) 0.0402(19) -0.0032(15) 0.0029(14) 0.0004(13)
C25 0.0350(18) 0.0312(17) 0.0343(18) 0.0024(13) 0.0001(13) 0.0034(13)
C26 0.0332(17) 0.0259(16) 0.0283(16) 0.0020(13) 0.0024(12) -0.0030(12)
C27 0.0271(16) 0.0238(15) 0.0356(17) 0.0016(13) 0.0007(12) 0.0001(11)
C28 0.0358(18) 0.0373(19) 0.041(2) -0.0070(15) 0.0028(14) 0.0015(14)
C29 0.0335(19) 0.051(2) 0.056(2) -0.0049(18) 0.0095(16) 0.0045(15)
C30 0.0239(18) 0.062(2) 0.062(3) 0.0027(19) -0.0007(16) 0.0012(15)
C31 0.036(2) 0.076(3) 0.049(2) 0.004(2) -0.0068(17) -0.0033(18)
C32 0.0364(19) 0.052(2) 0.039(2) 0.0034(16) 0.0003(15) -0.0023(15)
C33 0.0416(18) 0.0192(15) 0.0314(17) -0.0061(12) -0.0029(13) 0.0032(12)
C34 0.0358(17) 0.0188(15) 0.0355(18) -0.0004(13) 0.0025(13) 0.0017(12)
C35 0.0346(17) 0.0229(16) 0.0363(18) -0.0022(13) 0.0034(13) 0.0021(12)
C36 0.044(2) 0.0280(17) 0.0336(18) -0.0030(14) 0.0011(14) 0.0049(13)
C37 0.042(2) 0.0297(18) 0.045(2) -0.0032(15) -0.0055(15) 0.0091(14)
C38 0.0315(18) 0.039(2) 0.055(2) 0.0036(17) 0.0004(15) 0.0064(14)
C39 0.0384(19) 0.0317(18) 0.044(2) 0.0058(15) 0.0072(15) 0.0067(13)
C40 0.0381(19) 0.066(2) 0.0214(16) -0.0021(16) -0.0038(13) -0.0065(16)
C41 0.0388(19) 0.047(2) 0.0242(16) 0.0008(14) -0.0070(13) -0.0039(14)
C42 0.0395(19) 0.0325(18) 0.042(2) -0.0040(15) -0.0040(15) -0.0015(14)
C43 0.038(2) 0.043(2) 0.050(2) -0.0022(17) -0.0074(16) -0.0030(15)
C44 0.049(2) 0.043(2) 0.054(2) -0.0032(17) -0.0195(18) 0.0039(16)
C45 0.067(3) 0.038(2) 0.072(3) 0.0094(19) -0.035(2) -0.0034(18)
C46 0.056(2) 0.050(2) 0.053(2) 0.0181(18) -0.0253(18) -0.0173(18)
C47 0.0384(18) 0.0282(16) 0.0257(16) 0.0014(13) 0.0020(13) 0.0035(12)
C48 0.0349(17) 0.0284(16) 0.0257(16) 0.0063(12) 0.0019(12) 0.0019(12)
C49 0.0389(18) 0.0275(17) 0.0290(17) 0.0057(13) 0.0001(13) -0.0004(12)
C50 0.045(2) 0.0245(16) 0.0350(18) 0.0049(13) 0.0039(14) 0.0048(13)
C51 0.0386(19) 0.0307(18) 0.047(2) 0.0128(15) 0.0053(15) 0.0046(13)
C52 0.0357(18) 0.0357(18) 0.042(2) 0.0105(15) -0.0028(14) -0.0026(14)
C53 0.0399(18) 0.0247(16) 0.0294(17) 0.0058(13) 0.0044(13) -0.0004(12)
C54 0.0392(18) 0.0182(15) 0.0325(17) 0.0020(12) 0.0008(13) 0.0009(12)
C55 0.0322(16) 0.0200(15) 0.0369(18) -0.0009(13) 0.0010(13) -0.0030(11)
C56 0.0381(19) 0.0239(16) 0.055(2) 0.0078(15) 0.0126(15) 0.0017(13)
C57 0.049(2) 0.0253(18) 0.078(3) 0.0045(18) 0.022(2) 0.0060(15)
C58 0.062(3) 0.0295(19) 0.067(3) -0.0158(18) 0.023(2) -0.0038(16)
C59 0.057(2) 0.042(2) 0.037(2) -0.0119(16) 0.0035(16) -0.0076(17)
C60 0.0414(19) 0.0306(18) 0.0398(19) -0.0055(15) -0.0054(15) -0.0004(13)
C61 0.0309(17) 0.0274(16) 0.0303(17) -0.0010(13) 0.0027(13) -0.0016(12)
C62 0.0309(16) 0.0268(16) 0.0219(15) -0.0011(12) -0.0002(12) -0.0017(11)
C63 0.0336(16) 0.0214(15) 0.0285(16) -0.0018(12) 0.0013(12) 0.0013(11)
C64 0.0301(16) 0.0264(16) 0.0270(16) -0.0011(12) 0.0009(12) -0.0008(12)
C65 0.0375(18) 0.0301(17) 0.0341(18) 0.0059(14) 0.0019(14) -0.0033(13)
C66 0.0387(18) 0.0251(16) 0.0274(16) -0.0003(13) 0.0037(13) -0.0043(12)
C67 0.0367(18) 0.0245(16) 0.0296(17) -0.0024(13) 0.0008(13) 0.0000(12)
C68 0.042(2) 0.0293(18) 0.041(2) 0.0016(15) 0.0051(15) 0.0013(14)
C69 0.0333(16) 0.0218(15) 0.0277(16) 0.0019(12) 0.0031(12) -0.0023(11)
C70 0.0343(17) 0.0266(16) 0.0291(16) -0.0027(13) 0.0015(13) -0.0010(12)
C71 0.0433(19) 0.0258(16) 0.0285(17) -0.0015(13) 0.0061(14) -0.0054(13)
C72 0.060(2) 0.039(2) 0.036(2) -0.0097(16) 0.0059(17) -0.0041(16)
C73 0.046(2) 0.0343(18) 0.0258(16) 0.0018(13) -0.0028(14) -0.0117(14)
C74 0.0352(18) 0.0289(17) 0.0351(18) 0.0071(14) -0.0040(13) -0.0054(13)
C75 0.040(2) 0.042(2) 0.043(2) 0.0097(16) -0.0100(16) -0.0043(15)
C76 0.0312(16) 0.0274(16) 0.0308(17) 0.0039(13) -0.0005(13) -0.0002(12)
C77 0.0281(16) 0.0231(15) 0.0276(16) -0.0036(12) 0.0009(12) 0.0021(11)
C78 0.0352(17) 0.0262(16) 0.0237(15) -0.0021(12) 0.0013(12) 0.0012(12)
C79 0.0331(17) 0.0286(16) 0.0277(16) -0.0037(13) -0.0015(13) 0.0003(12)
C80 0.0362(19) 0.0394(19) 0.0323(18) 0.0028(15) -0.0033(14) -0.0016(14)
C81 0.0281(17) 0.060(2) 0.0295(18) -0.0030(16) -0.0013(13) 0.0025(14)
C82 0.0307(18) 0.080(3) 0.0227(17) 0.0023(17) 0.0016(13) 0.0022(16)
C84 0.0299(17) 0.0452(19) 0.0253(16) -0.0012(14) -0.0009(12) 0.0032(13)
C85 0.0248(15) 0.0284(16) 0.0317(17) -0.0024(13) 0.0018(12) 0.0007(11)
C86 0.0349(17) 0.0304(17) 0.0287(17) -0.0031(13) 0.0067(13) 0.0002(12)
C87 0.0442(19) 0.0268(17) 0.0364(18) 0.0007(14) 0.0081(14) -0.0013(13)
C88 0.089(3) 0.028(2) 0.047(2) 0.0004(17) 0.012(2) -0.0026(19)
C89 0.046(2) 0.0249(17) 0.042(2) -0.0057(14) 0.0059(15) -0.0007(13)
C90 0.0365(18) 0.0316(17) 0.0316(17) -0.0065(14) 0.0002(13) 0.0031(13)
C91 0.054(2) 0.0355(19) 0.0373(19) -0.0065(15) 0.0020(16) 0.0013(15)
C92 0.0302(16) 0.0276(16) 0.0298(16) -0.0012(13) 0.0012(12) 0.0018(12)
C93 0.0276(16) 0.0284(16) 0.0287(16) -0.0040(13) 0.0015(12) 0.0001(12)

loop_
_atom_type_symbol
_atom_type_description
_atom_type_scat_dispersion_real
_atom_type_scat_dispersion_imag
_atom_type_scat_source
C C 0.0033 0.0016 'International Tables Vol C Tables 4.2.6.8 and 6.1.1.4'
H H 0.0000 0.0000 'International Tables Vol C Tables 4.2.6.8 and 6.1.1.4'
B B 0.0013 0.0007 'International Tables Vol C Tables 4.2.6.8 and 6.1.1.4'
N N 0.0061 0.0033 'International Tables Vol C Tables 4.2.6.8 and 6.1.1.4'
O O 0.0106 0.0060 'International Tables Vol C Tables 4.2.6.8 and 6.1.1.4'
F F 0.0171 0.0103 'International Tables Vol C Tables 4.2.6.8 and 6.1.1.4'
P P 0.1023 0.0942 'International Tables Vol C Tables 4.2.6.8 and 6.1.1.4'
Fe Fe 0.3463 0.8444 'International Tables Vol C Tables 4.2.6.8 and 6.1.1.4'

loop_
_geom_angle_atom_site_label_1
_geom_angle_atom_site_label_2
_geom_angle_atom_site_label_3
_geom_angle
C61 Fe1 P3 104.67(10)
C61 Fe1 P2 107.69(10)
P3 Fe1 P2 147.64(3)
C61 Fe1 P1 87.39(10)
P3 Fe1 P1 100.25(3)
P2 Fe1 P1 81.68(3)
C61 Fe1 P4 88.47(10)
P3 Fe1 P4 81.29(3)
P2 Fe1 P4 99.11(3)
P1 Fe1 P4 175.84(3)
C9 P1 C1 103.72(13)
C9 P1 C4 101.42(13)
C1 P1 C4 100.56(14)
C9 P1 Fe1 120.83(10)
C1 P1 Fe1 116.15(10)
C4 P1 Fe1 111.39(10)
C2 N1 C1 114.3(2)
C2 N1 C33 113.2(2)
C1 N1 C33 111.5(2)
N1 C1 P1 109.67(19)
C62 B1 C77 112.7(2)
C62 B1 C85 114.4(2)
C77 B1 C85 102.0(2)
C62 B1 C69 103.9(2)
C77 B1 C69 112.4(2)
C85 B1 C69 111.9(2)
C15 P2 C3 105.33(13)
C15 P2 C2 99.20(13)
C3 P2 C2 100.88(13)
C15 P2 Fe1 121.30(9)
C3 P2 Fe1 114.19(10)
C2 P2 Fe1 113.13(10)
C3 N2 C4 114.7(2)
C3 N2 C40 110.3(2)
C4 N2 C40 111.1(2)
N1 C2 P2 112.29(19)
C21 P3 C8 104.99(13)
C21 P3 C5 99.30(13)
C8 P3 C5 100.21(13)
C21 P3 Fe1 122.02(10)
C8 P3 Fe1 113.86(10)
C5 P3 Fe1 113.45(9)
C5 N3 C6 112.4(2)
C5 N3 C47 111.3(2)
C6 N3 C47 113.2(2)
N2 C3 P2 111.4(2)
C27 P4 C6 104.60(14)
C27 P4 C7 97.82(13)
C6 P4 C7 103.47(13)
C27 P4 Fe1 121.75(10)
C6 P4 Fe1 115.08(9)
C7 P4 Fe1 111.45(10)
C8 N4 C7 116.0(2)
C8 N4 C54 109.8(2)
C7 N4 C54 110.3(2)
C68 F4A F6A 48.5(6)
C68 F4B F5B 50.9(9)
N2 C4 P1 113.6(2)
C68 F5B F4B 49.8(8)
N3 C5 P3 113.84(19)
C68 F6A F4A 47.6(7)
N3 C6 P4 110.42(19)
N4 C7 P4 115.92(19)
N4 C8 P3 109.86(18)
C10 C9 C14 118.6(3)
C10 C9 P1 122.8(2)
C14 C9 P1 118.6(2)
C9 C10 C11 120.5(3)
C12 C11 C10 120.3(3)
C11 C12 C13 119.7(3)
C12 C13 C14 120.5(3)
C9 C14 C13 120.3(3)
C20 C15 C16 118.4(3)
C20 C15 P2 124.3(2)
C16 C15 P2 117.3(2)
C17 C16 C15 120.5(3)
F16A C83A F17A 107.6(9)
F16A C83A F18A 106.7(10)
F17A C83A F18A 105.5(8)
F16A C83A C82 115.5(9)
F17A C83A C82 104.1(7)
F18A C83A C82 116.7(7)
F17B C83B F18B 106.6(7)
F17B C83B F16B 106.5(6)
F18B C83B F16B 105.7(6)
F17B C83B C82 118.3(5)
F18B C83B C82 110.3(5)
F16B C83B C82 108.6(6)
C18 C17 C16 120.3(3)
C19 C18 C17 119.7(3)
C18 C19 C20 120.4(3)
C15 C20 C19 120.7(3)
F20B F20A C88 82.4(13)
F20A F20B C88 73.9(13)
F21B F21A C88 73.8(12)
F21A F21B C88 77.3(11)
C26 C21 C22 118.8(3)
C26 C21 P3 117.0(2)
C22 C21 P3 124.1(2)
C23 C22 C21 119.7(3)
C24 C23 C22 121.3(3)
C23 C24 C25 119.6(3)
C26 C25 C24 119.7(3)
C25 C26 C21 120.8(3)
C32 C27 C28 119.0(3)
C32 C27 P4 118.8(2)
C28 C27 P4 122.1(2)
C29 C28 C27 120.4(3)
C28 C29 C30 120.3(3)
C31 C30 C29 119.8(3)
C30 C31 C32 120.1(4)
C31 C32 C27 120.3(3)
N1 C33 C34 116.7(2)
C39 C34 C35 118.3(3)
C39 C34 C33 120.8(3)
C35 C34 C33 121.0(3)
C36 C35 C34 121.3(3)
C35 C36 C37 119.7(3)
C38 C37 C36 119.8(3)
C37 C38 C39 120.3(3)
C38 C39 C34 120.7(3)
N2 C40 C41 110.9(3)
C46 C41 C42 118.5(3)
C46 C41 C40 120.3(3)
C42 C41 C40 121.2(3)
C41 C42 C43 120.5(3)
C44 C43 C42 120.3(3)
C43 C44 C45 119.4(4)
C44 C45 C46 120.3(3)
C45 C46 C41 121.0(3)
N3 C47 C48 110.1(2)
C53 C48 C49 118.3(3)
C53 C48 C47 122.4(3)
C49 C48 C47 119.3(3)
C50 C49 C48 121.3(3)
C51 C50 C49 119.3(3)
C52 C51 C50 120.5(3)
C51 C52 C53 119.4(3)
C48 C53 C52 121.2(3)
N4 C54 C55 113.2(2)
C60 C55 C56 118.7(3)
C60 C55 C54 121.7(3)
C56 C55 C54 119.6(3)
C55 C56 C57 120.3(3)
C58 C57 C56 120.5(3)
C57 C58 C59 119.1(3)
C58 C59 C60 121.0(3)
C59 C60 C55 120.4(3)
O1 C61 Fe1 177.6(3)
C63 C62 C93 115.4(3)
C63 C62 B1 122.5(3)
C93 C62 B1 121.7(3)
C64 C63 C62 122.6(3)
C66 C64 C63 120.8(3)
C66 C64 C65 121.1(3)
C63 C64 C65 118.0(3)
F3 C65 F1 106.5(2)
F3 C65 F2 106.2(2)
F1 C65 F2 106.0(2)
F3 C65 C64 113.1(2)
F1 C65 C64 112.6(3)
F2 C65 C64 112.0(2)
C67 C66 C64 117.8(3)
C66 C67 C93 120.8(3)
C66 C67 C68 120.1(3)
C93 C67 C68 119.1(3)
F5A C68 F4A 121.5(9)
F4B C68 F6B 123.8(10)
F5A C68 F6A 107.1(6)
F4A C68 F6A 83.9(12)
F4B C68 F5B 79.3(15)
F6B C68 F5B 103.8(8)
F5A C68 C67 113.4(5)
F4B C68 C67 113.1(6)
F4A C68 C67 114.8(6)
F6B C68 C67 116.7(5)
F6A C68 C67 111.4(4)
F5B C68 C67 112.0(6)
C76 C69 C70 115.3(3)
C76 C69 B1 121.2(3)
C70 C69 B1 123.3(3)
C71 C70 C69 122.3(3)
C73 C71 C70 120.9(3)
C73 C71 C72 120.2(3)
C70 C71 C72 118.9(3)
F8 C72 F9 106.0(3)
F8 C72 F7 106.6(3)
F9 C72 F7 104.4(3)
F8 C72 C71 112.9(3)
F9 C72 C71 112.9(3)
F7 C72 C71 113.3(3)
C71 C73 C74 118.0(3)
C76 C74 C73 120.7(3)
C76 C74 C75 119.2(3)
C73 C74 C75 120.1(3)
F12 C75 F10 107.6(3)
F12 C75 F11 105.3(3)
F10 C75 F11 104.1(3)
F12 C75 C74 113.8(3)
F10 C75 C74 113.0(3)
F11 C75 C74 112.4(3)
C74 C76 C69 122.8(3)
C84 C77 C78 115.7(3)
C84 C77 B1 119.7(3)
C78 C77 B1 124.2(3)
C79 C78 C77 122.3(3)
C81 C79 C78 120.7(3)
C81 C79 C80 119.8(3)
C78 C79 C80 119.4(3)
F14 C80 F15 106.0(3)
F14 C80 F13 106.1(2)
F15 C80 F13 105.7(3)
F14 C80 C79 113.1(3)
F15 C80 C79 112.5(3)
F13 C80 C79 112.9(3)
C82 C81 C79 117.6(3)
C84 C82 C81 121.5(3)
C84 C82 C83A 116.1(4)
C81 C82 C83A 119.2(4)
C84 C82 C83B 116.1(3)
C81 C82 C83B 121.4(3)
C82 C84 C77 122.2(3)
C92 C85 C86 115.7(3)
C92 C85 B1 121.6(3)
C86 C85 B1 121.8(3)
C87 C86 C85 122.7(3)
C89 C87 C86 120.2(3)
C89 C87 C88 120.0(3)
C86 C87 C88 119.7(3)
F19 C88 F20A 110.4(6)
F19 C88 F21B 111.8(5)
F19 C88 F21A 94.5(7)
F21B C88 F21A 28.9(8)
F19 C88 F20B 100.7(6)
F20A C88 F20B 23.7(10)
F19 C88 C87 115.7(3)
F20A C88 C87 118.8(6)
F21B C88 C87 116.0(5)
F21A C88 C87 107.5(6)
F20B C88 C87 108.0(6)
C90 C89 C87 118.5(3)
C89 C90 C92 120.7(3)
C89 C90 C91 120.2(3)
C92 C90 C91 119.1(3)
F23 C91 F22 106.6(3)
F23 C91 F24 105.2(3)
F22 C91 F24 105.0(3)
F23 C91 C90 113.4(3)
F22 C91 C90 113.4(3)
F24 C91 C90 112.5(3)
C85 C92 C90 122.2(3)
C67 C93 C62 122.4(3)

loop_
_geom_bond_atom_site_label_1
_geom_bond_atom_site_label_2
_geom_bond_distance
Fe1 C61 1.764(3)
Fe1 P3 2.1886(8)
Fe1 P2 2.1902(8)
Fe1 P1 2.2110(9)
Fe1 P4 2.2155(9)
P1 C9 1.830(3)
P1 C1 1.843(3)
P1 C4 1.872(3)
F1 C65 1.350(3)
O1 C61 1.172(3)
N1 C2 1.464(4)
N1 C1 1.466(3)
N1 C33 1.478(3)
B1 C62 1.632(4)
B1 C77 1.640(4)
B1 C85 1.644(4)
B1 C69 1.646(4)
P2 C15 1.827(3)
P2 C3 1.845(3)
P2 C2 1.866(3)
F2 C65 1.354(4)
N2 C3 1.462(4)
N2 C4 1.463(4)
N2 C40 1.487(4)
P3 C21 1.825(3)
P3 C8 1.851(3)
P3 C5 1.868(3)
F3 C65 1.346(3)
N3 C5 1.460(4)
N3 C6 1.462(4)
N3 C47 1.468(4)
P4 C27 1.838(3)
P4 C6 1.854(3)
P4 C7 1.861(3)
N4 C8 1.470(3)
N4 C7 1.472(4)
N4 C54 1.478(3)
F4A C68 1.314(7)
F4A F6A 1.77(2)
F4B C68 1.313(7)
F4B F5B 1.69(3)
F5A C68 1.306(7)
F5B C68 1.332(8)
F6A C68 1.331(7)
F6B C68 1.318(7)
F7 C72 1.340(4)
F8 C72 1.325(4)
F9 C72 1.339(4)
C9 C10 1.396(4)
C9 C14 1.397(4)
F10 C75 1.332(4)
C10 C11 1.398(4)
F11 C75 1.333(4)
C11 C12 1.379(5)
F12 C75 1.323(4)
C12 C13 1.380(5)
F13 C80 1.346(4)
C13 C14 1.397(4)
F14 C80 1.336(4)
F15 C80 1.343(4)
C15 C20 1.392(4)
C15 C16 1.401(4)
C16 C17 1.393(4)
F16A C83A 1.302(18)
F17A C83A 1.347(8)
F18A C83A 1.351(8)
C83A C82 1.507(10)
F16B C83B 1.376(11)
F17B C83B 1.343(7)
F18B C83B 1.347(6)
C83B C82 1.566(9)
C17 C18 1.384(5)
C18 C19 1.381(5)
F19 C88 1.305(4)
C19 C20 1.392(4)
F20A F20B 0.55(2)
F20A C88 1.317(8)
F20B C88 1.359(8)
F21A F21B 0.672(19)
F21A C88 1.357(8)
F21B C88 1.336(7)
C21 C26 1.397(4)
C21 C22 1.401(4)
F22 C91 1.328(4)
C22 C23 1.385(4)
F23 C91 1.321(4)
C23 C24 1.377(4)
F24 C91 1.342(4)
C24 C25 1.392(4)
C25 C26 1.390(4)
C27 C32 1.395(4)
C27 C28 1.396(4)
C28 C29 1.384(5)
C29 C30 1.386(5)
C30 C31 1.384(5)
C31 C32 1.392(5)
C33 C34 1.517(4)
C34 C39 1.396(4)
C34 C35 1.397(4)
C35 C36 1.389(4)
C36 C37 1.395(5)
C37 C38 1.384(5)
C38 C39 1.394(5)
C40 C41 1.514(5)
C41 C46 1.385(5)
C41 C42 1.389(4)
C42 C43 1.396(5)
C43 C44 1.378(5)
C44 C45 1.382(5)
C45 C46 1.385(5)
C47 C48 1.515(4)
C48 C53 1.385(4)
C48 C49 1.394(4)
C49 C50 1.390(4)
C50 C51 1.388(5)
C51 C52 1.385(5)
C52 C53 1.395(4)
C54 C55 1.510(4)
C55 C60 1.389(4)
C55 C56 1.391(4)
C56 C57 1.401(5)
C57 C58 1.377(5)
C58 C59 1.377(5)
C59 C60 1.388(5)
C62 C63 1.397(4)
C62 C93 1.411(4)
C63 C64 1.397(4)
C64 C66 1.394(4)
C64 C65 1.497(4)
C66 C67 1.392(4)
C67 C93 1.395(4)
C67 C68 1.492(4)
C69 C76 1.399(4)
C69 C70 1.404(4)
C70 C71 1.395(4)
C71 C73 1.385(4)
C71 C72 1.496(4)
C73 C74 1.391(4)
C74 C76 1.390(4)
C74 C75 1.494(4)
C77 C84 1.395(4)
C77 C78 1.401(4)
C78 C79 1.391(4)
C79 C81 1.388(4)
C79 C80 1.498(4)
C81 C82 1.385(4)
C82 C84 1.382(4)
C85 C92 1.401(4)
C85 C86 1.405(4)
C86 C87 1.401(4)
C87 C89 1.390(4)
C87 C88 1.478(5)
C89 C90 1.388(4)
C90 C92 1.403(4)
C90 C91 1.497(4)
